data_7707283
loop_
_publ_author_name
'Xue, Lian'
'Xu, Gan'
'Wang, Zheng'
'Chen, Xu-Dong'

_publ_section_title
;
 Nitride-incorporated W-Fe-S double cubane clusters: terminal ligand
 substitutions and redox behaviors.
;
_journal_issue 20
_journal_name_full 'Dalton transactions (Cambridge, England : 2003)'
_journal_page_first 6840
_journal_page_last 6847
_journal_paper_doi 10.1039/d1dt00414j
_journal_volume 50
_journal_year 2021
_chemical_formula_moiety 'C34 H56 B2 Fe6 N14 O4 S6 W2, C8 H17 N, C8 H20 N, 8(C3 H7 N O)'
_chemical_formula_sum 'C74 H149 B2 Fe6 N24 O12 S6 W2'
_chemical_formula_weight 2483.94
_space_group_crystal_system orthorhombic
_space_group_IT_number 72
_space_group_name_Hall '-I 2 2c'
_space_group_name_H-M_alt 'I b a m'
_atom_sites_solution_hydrogens mixed
_atom_sites_solution_primary iterative
_audit_creation_date 2021-01-31
_audit_creation_method
;
Olex2 1.2
(compiled 2018.05.29 svn.r3508 for OlexSys, GUI svn.r5506)
;
_audit_update_record
;
2021-02-05 deposited with the CCDC.	2021-04-01 downloaded from the CCDC.
;
_cell_angle_alpha 90
_cell_angle_beta 90
_cell_angle_gamma 90
_cell_formula_units_Z 4
_cell_length_a 24.0221(8)
_cell_length_b 18.0186(6)
_cell_length_c 23.9879(7)
_cell_measurement_reflns_used 9285
_cell_measurement_temperature 273.15
_cell_measurement_theta_max 30.17
_cell_measurement_theta_min 2.41
_cell_volume 10383.0(6)
_computing_cell_refinement 'SAINT V8.38A (?, 2016)'
_computing_data_reduction 'SAINT V8.38A (?, 2016)'
_computing_molecular_graphics 'Olex2 (Dolomanov et al., 2009)'
_computing_publication_material 'Olex2 (Dolomanov et al., 2009)'
_computing_structure_refinement 'ShelXL (Sheldrick, 2015)'
_computing_structure_solution 'olex2.solve (Bourhis et al., 2015)'
_diffrn_ambient_temperature 273.15
_diffrn_measured_fraction_theta_full 0.996
_diffrn_measured_fraction_theta_max 0.996
_diffrn_measurement_device_type 'Bruker APEX-II CCD'
_diffrn_measurement_method '\f and \w scans'
_diffrn_radiation_type MoK\a
_diffrn_radiation_wavelength 0.71073
_diffrn_reflns_av_R_equivalents 0.0944
_diffrn_reflns_av_unetI/netI 0.0474
_diffrn_reflns_Laue_measured_fraction_full 0.996
_diffrn_reflns_Laue_measured_fraction_max 0.996
_diffrn_reflns_limit_h_max 29
_diffrn_reflns_limit_h_min -29
_diffrn_reflns_limit_k_max 21
_diffrn_reflns_limit_k_min -21
_diffrn_reflns_limit_l_max 29
_diffrn_reflns_limit_l_min -29
_diffrn_reflns_number 47821
_diffrn_reflns_point_group_measured_fraction_full 0.996
_diffrn_reflns_point_group_measured_fraction_max 0.996
_diffrn_reflns_theta_full 25.242
_diffrn_reflns_theta_max 25.681
_diffrn_reflns_theta_min 1.413
_diffrn_standards_number 0
_exptl_absorpt_coefficient_mu 3.203
_exptl_absorpt_correction_T_max 0.7460
_exptl_absorpt_correction_T_min 0.3292
_exptl_absorpt_correction_type multi-scan
_exptl_absorpt_process_details
'SADABS-2016/2 (Bruker,2016/2) was used for absorption correction. wR2(int) was 0.1690 before and 0.1210 after correction. The Ratio of minimum to maximum transmission is 0.4413. The \l/2 correction factor is Not present.'
_exptl_crystal_colour 'dark black'
_exptl_crystal_colour_modifier dark
_exptl_crystal_colour_primary black
_exptl_crystal_density_diffrn 1.589
_exptl_crystal_description block
_exptl_crystal_F_000 5068
_exptl_crystal_size_max 0.07
_exptl_crystal_size_mid 0.05
_exptl_crystal_size_min 0.05
_refine_diff_density_max 0.982
_refine_diff_density_min -1.377
_refine_diff_density_rms 0.169
_refine_ls_extinction_method none
_refine_ls_goodness_of_fit_ref 1.083
_refine_ls_hydrogen_treatment mixed
_refine_ls_matrix_type full
_refine_ls_number_parameters 343
_refine_ls_number_reflns 5051
_refine_ls_number_restraints 31
_refine_ls_restrained_S_all 1.091
_refine_ls_R_factor_all 0.0465
_refine_ls_R_factor_gt 0.0442
_refine_ls_shift/su_max 0.001
_refine_ls_shift/su_mean 0.000
_refine_ls_structure_factor_coef Fsqd
_refine_ls_weighting_details 'w=1/[\s^2^(Fo^2^)+(0.0797P)^2^+40.8429P] where P=(Fo^2^+2Fc^2^)/3'
_refine_ls_weighting_scheme calc
_refine_ls_wR_factor_gt 0.1235
_refine_ls_wR_factor_ref 0.1261
_reflns_Friedel_coverage 0.000
_reflns_number_gt 4687
_reflns_number_total 5051
_reflns_threshold_expression 'I > 2\s(I)'
_cod_data_source_file d1dt00414j2.cif
_cod_data_source_block 123
_cod_depositor_comments 'Adding full bibliography for 7707281--7707285.cif.'
_cod_database_code 7707283
_shelx_shelxl_version_number 2018/1
_shelx_space_group_comment
;
The symmetry employed for this shelxl refinement is uniquely defined
by the following loop, which should always be used as a source of
symmetry information in preference to the above space-group names.
They are only intended as comments.
;
_shelx_estimated_absorpt_t_max 0.856
_shelx_estimated_absorpt_t_min 0.807
_olex2_refinement_description
;
1. Fixed Uiso
 At 1.2 times of:
  All C(H) groups, All C(H,H) groups
 At 1.5 times of:
  All C(H,H,H) groups, All C(H,H,H,H,H,H) groups
2. Restrained distances
 O2-H16A
 2.5 with sigma of 0.02
3. Uiso/Uaniso restraints and constraints
O3 \\sim C21 \\sim O3': within 1.7A with sigma of 0.04 and sigma for terminal
atoms of 0.08
O2 \\sim C20 \\sim N8 \\sim C19: within 1.7A with sigma of 0.01 and sigma for
terminal atoms of 0.02
4. Others
 Sof(H21A)=Sof(O3)=1-FVAR(1)
 Sof(H21)=Sof(O3')=FVAR(1)
 Fixed Sof: H5A(0.5) H5B(0.5) H5C(0.5) H1A(0.5) H1B(0.5) H1C(0.5) C17(0.25)
 H17A(0.25) H17B(0.25) H16A(0.25) H16C(0.25) H16B(0.25) H16D(0.25) H16F(0.25)
 H16E(0.25) C15(0.5) H15A(0.5) H15B(0.5) H14A(0.25) H14B(0.25) H14C(0.25)
 C17'(0.25) H17C(0.25) H17D(0.25)
5.a Riding coordinates:
 C16(H16D,H16F,H16E), C19(H19A,H19B,H19C)
5.b Secondary CH2 refined with riding coordinates:
 C12(H12A,H12B), C17(H17A,H17B), C15(H15A,H15B), C17'(H17C,H17D)
5.c Aromatic/amide H refined with riding coordinates:
 C8(H8), C3(H3), C21(H21A), C21(H21), C20(H20)
5.d Idealised Me refined as rotating group:
 C5(H5A,H5B,H5C), C6(H6A,H6B,H6C), C1(H1A,H1B,H1C), C10(H10A,H10B,H10C),
 C11(H11A,H11B,H11C), C23(H23A,H23B,H23C), C22(H22A,H22B,H22C), C13(H13A,H13B,
 H13C), C18(H18A,H18B,H18C), C16(H16A,H16C,H16B), C14(H14A,H14B,H14C)
;
_olex2_submission_special_instructions 'No special instructions were received'

loop_
_space_group_symop_operation_xyz
'x, y, z'
'-x, -y, z'
'-x+1/2, y+1/2, -z'
'x+1/2, -y+1/2, -z'
'x+1/2, y+1/2, z+1/2'
'-x+1/2, -y+1/2, z+1/2'
'-x+1, y+1, -z+1/2'
'x+1, -y+1, -z+1/2'
'-x, -y, -z'
'x, y, -z'
'x-1/2, -y-1/2, z'
'-x-1/2, y-1/2, z'
'-x+1/2, -y+1/2, -z+1/2'
'x+1/2, y+1/2, -z+1/2'
'x, -y, z+1/2'
'-x, y, z+1/2'

loop_
_atom_site_label
_atom_site_type_symbol
_atom_site_fract_x
_atom_site_fract_y
_atom_site_fract_z
_atom_site_U_iso_or_equiv
_atom_site_adp_type
_atom_site_occupancy
_atom_site_site_symmetry_order
_atom_site_calc_flag
_atom_site_refinement_flags_posn
_atom_site_refinement_flags_adp
_atom_site_refinement_flags_occupancy
_atom_site_disorder_assembly
_atom_site_disorder_group
W1 W 0.07346(2) 0.31193(2) 0.500000 0.01804(12) Uani 1 2 d S T P . .
Fe1 Fe 0.04217(4) 0.45747(5) 0.500000 0.0203(2) Uani 1 2 d S T P . .
Fe2 Fe 0.02081(3) 0.63610(3) 0.55404(3) 0.02241(17) Uani 1 1 d . . . . .
S2 S 0.01635(7) 0.74127(8) 0.500000 0.0240(3) Uani 1 2 d S T P . .
S1 S 0.06942(4) 0.39324(6) 0.57685(5) 0.0223(3) Uani 1 1 d . . . . .
N1 N 0.2037(2) 0.2764(3) 0.500000 0.0251(11) Uani 1 2 d S T P . .
O1 O 0.06844(15) 0.6413(2) 0.61585(18) 0.0420(10) Uani 1 1 d . . . . .
N2 N 0.1670(2) 0.3345(3) 0.500000 0.0236(11) Uani 1 2 d S T P . .
N4 N 0.09894(16) 0.2224(2) 0.43848(16) 0.0242(8) Uani 1 1 d . . . . .
N3 N 0.14760(18) 0.1838(2) 0.44782(19) 0.0274(9) Uani 1 1 d . . . . .
N5 N 0.0387(2) 0.5630(3) 0.500000 0.0238(11) Uani 1 2 d S T P . .
N7 N 0.500000 0.500000 0.500000 0.045(2) Uani 1 4 d S T P . .
C2 C 0.2570(3) 0.3016(4) 0.500000 0.0302(15) Uani 1 2 d S T P . .
N6 N 0.000000 0.500000 0.750000 0.0358(19) Uani 1 4 d S T P . .
C4 C 0.1986(3) 0.3968(4) 0.500000 0.0284(14) Uani 1 2 d S T P . .
C7 C 0.1575(2) 0.1372(3) 0.4041(2) 0.0352(12) Uani 1 1 d . . . . .
C9 C 0.0786(2) 0.1977(3) 0.3902(2) 0.0283(11) Uani 1 1 d . . . . .
N9 N 0.2814(2) 0.1291(3) 0.1825(2) 0.0444(11) Uani 1 1 d . . . . .
C8 C 0.1137(2) 0.1451(3) 0.3679(2) 0.0346(11) Uani 1 1 d . . . . .
H8 H 0.108651 0.119640 0.334544 0.042 Uiso 1 1 calc R . . . .
C5 C 0.1774(3) 0.4746(4) 0.500000 0.0357(16) Uani 1 2 d S T P . .
H5A H 0.206824 0.507730 0.489170 0.053 Uiso 0.5 1 calc GR . . A -1
H5B H 0.164734 0.487383 0.536716 0.053 Uiso 0.5 1 calc GR . . A -1
H5C H 0.147124 0.478870 0.474114 0.053 Uiso 0.5 1 calc GR . . A -1
C3 C 0.2547(3) 0.3781(4) 0.500000 0.0342(16) Uani 1 2 d S T P . .
H3 H 0.284767 0.410620 0.500000 0.041 Uiso 1 2 calc RS T P . .
B1 B 0.1825(4) 0.1970(5) 0.500000 0.0311(18) Uani 1 2 d S T P . .
C6 C 0.2077(3) 0.0894(4) 0.3997(3) 0.0557(17) Uani 1 1 d . . . . .
H6A H 0.240477 0.119295 0.403839 0.084 Uiso 1 1 calc GR . . . .
H6B H 0.208174 0.065523 0.363926 0.084 Uiso 1 1 calc GR . . . .
H6C H 0.206797 0.052407 0.428517 0.084 Uiso 1 1 calc GR . . . .
C1 C 0.3066(4) 0.2517(5) 0.500000 0.051(2) Uani 1 2 d S T P . .
H1A H 0.310088 0.228405 0.535829 0.077 Uiso 0.5 1 calc GR . . B -1
H1B H 0.339420 0.280239 0.492330 0.077 Uiso 0.5 1 calc GR . . B -1
H1C H 0.302099 0.214287 0.471841 0.077 Uiso 0.5 1 calc GR . . B -1
C10 C 0.0255(2) 0.2243(3) 0.3641(2) 0.0395(13) Uani 1 1 d . . . . .
H10A H -0.005172 0.213088 0.388324 0.059 Uiso 1 1 calc GR . . . .
H10B H 0.020185 0.199920 0.328924 0.059 Uiso 1 1 calc GR . . . .
H10C H 0.027526 0.276965 0.358381 0.059 Uiso 1 1 calc GR . . . .
C12 C 0.0354(3) 0.4525(4) 0.7115(2) 0.0476(15) Uani 1 1 d . . . . .
H12A H 0.010919 0.422446 0.688512 0.057 Uiso 1 1 calc R . . . .
H12B H 0.056258 0.484836 0.686831 0.057 Uiso 1 1 calc R . . . .
N8 N 0.3809(3) 0.3451(4) 0.6774(3) 0.0741(18) Uani 1 1 d . U . . .
C11 C 0.1209(2) 0.6104(4) 0.6144(3) 0.0464(14) Uani 1 1 d . . . . .
H11A H 0.137635 0.619719 0.578760 0.070 Uiso 1 1 calc GR . . . .
H11B H 0.118180 0.557781 0.620315 0.070 Uiso 1 1 calc GR . . . .
H11C H 0.143459 0.631982 0.643197 0.070 Uiso 1 1 calc GR . . . .
C23 C 0.2900(4) 0.1967(4) 0.1516(4) 0.071(2) Uani 1 1 d . . . . .
H23A H 0.275460 0.237854 0.172346 0.107 Uiso 1 1 calc GR . . . .
H23B H 0.271197 0.193372 0.116343 0.107 Uiso 1 1 calc GR . . . .
H23C H 0.329141 0.203829 0.145365 0.107 Uiso 1 1 calc GR . . . .
C21 C 0.2661(4) 0.1291(5) 0.2349(3) 0.074(2) Uani 1 1 d . U . . .
H21A H 0.257734 0.083414 0.250833 0.088 Uiso 0.570(16) 1 calc R . . C 2
H21 H 0.268485 0.173695 0.254235 0.088 Uiso 0.430(16) 1 calc R . . C 1
C22 C 0.2910(4) 0.0614(4) 0.1526(4) 0.080(3) Uani 1 1 d . . . . .
H22A H 0.262735 0.055310 0.124645 0.120 Uiso 1 1 calc GR . . . .
H22B H 0.289649 0.020276 0.178050 0.120 Uiso 1 1 calc GR . . . .
H22C H 0.326882 0.063158 0.135118 0.120 Uiso 1 1 calc GR . . . .
O2 O 0.3659(5) 0.3888(6) 0.5900(5) 0.166(4) Uani 1 1 d D U . . .
C20 C 0.3720(5) 0.3342(7) 0.6236(4) 0.093(3) Uani 1 1 d . U . . .
H20 H 0.370227 0.285996 0.609923 0.112 Uiso 1 1 calc R . . . .
C13 C 0.0754(4) 0.4022(6) 0.7411(4) 0.101(4) Uani 1 1 d . . . . .
H13A H 0.104205 0.431392 0.758111 0.151 Uiso 1 1 calc GR . . . .
H13B H 0.091585 0.368301 0.714921 0.151 Uiso 1 1 calc GR . . . .
H13C H 0.055893 0.374869 0.769410 0.151 Uiso 1 1 calc GR . . . .
C18 C 0.3926(5) 0.2824(6) 0.7124(4) 0.093(3) Uani 1 1 d . . . . .
H18A H 0.363817 0.277516 0.739865 0.139 Uiso 1 1 calc GR . . . .
H18B H 0.427776 0.289612 0.730593 0.139 Uiso 1 1 calc GR . . . .
H18C H 0.394081 0.238276 0.690029 0.139 Uiso 1 1 calc GR . . . .
O3 O 0.2618(8) 0.1838(7) 0.2646(6) 0.125(7) Uani 0.570(16) 1 d . U . C 2
O3' O 0.2485(8) 0.0736(8) 0.2608(6) 0.105(7) Uani 0.430(16) 1 d . U . C 1
C17 C 0.4421(7) 0.5476(9) 0.500000 0.041(4) Uani 0.5 2 d S T P D 1
H17A H 0.440667 0.579120 0.532748 0.049 Uiso 0.25 1 calc R . . D 1
H17B H 0.440667 0.579120 0.467252 0.049 Uiso 0.25 1 calc R . . D 1
C16 C 0.3950(5) 0.4980(9) 0.500000 0.125(7) Uani 1 2 d S T P . .
H16A H 0.407686 0.448073 0.505734 0.187 Uiso 0.25 1 calc DGR . . D 1
H16C H 0.376115 0.501303 0.464836 0.187 Uiso 0.25 1 calc GR . . D 1
H16B H 0.369963 0.511675 0.529430 0.187 Uiso 0.25 1 calc GR . . D 1
H16D H 0.365757 0.468802 0.483920 0.187 Uiso 0.25 1 d R . . D 2
H16F H 0.400067 0.542452 0.478480 0.187 Uiso 0.25 1 d R . . D 2
H16E H 0.385377 0.510952 0.537600 0.187 Uiso 0.25 1 d R . . D 2
C15 C 0.5047(7) 0.5537(7) 0.5508(6) 0.059(4) Uani 0.5 1 d . . . D -1
H15A H 0.474796 0.589893 0.550374 0.071 Uiso 0.5 1 calc R . . D -1
H15B H 0.540036 0.579755 0.550374 0.071 Uiso 0.5 1 calc R . . D -1
C19 C 0.3831(7) 0.4175(7) 0.7020(6) 0.136(5) Uani 1 1 d . U . . .
H19A H 0.383147 0.455014 0.673576 0.205 Uiso 1 1 d R . . . .
H19B H 0.417197 0.420234 0.722836 0.205 Uiso 1 1 d R . . . .
H19C H 0.352147 0.425394 0.726636 0.205 Uiso 1 1 d R . . . .
C14 C 0.500000 0.500000 0.6059(6) 0.121(6) Uani 1 2 d S T P . .
H14A H 0.474318 0.460396 0.598435 0.182 Uiso 0.25 1 calc GR . . D -1
H14B H 0.486980 0.528534 0.637044 0.182 Uiso 0.25 1 calc GR . . D -1
H14C H 0.535955 0.479643 0.614310 0.182 Uiso 0.25 1 calc GR . . D -1
C17' C 0.4560(8) 0.4468(13) 0.500000 0.072(7) Uani 0.5 2 d S T P D 2
H17C H 0.458031 0.415567 0.532870 0.086 Uiso 0.25 1 calc R . . D 2
H17D H 0.458030 0.415567 0.467130 0.086 Uiso 0.25 1 calc R . . D 2
H1 H 0.215(3) 0.161(4) 0.500000 0.015(16) Uiso 1 2 d S T P . .

loop_
_atom_site_aniso_label
_atom_site_aniso_U_11
_atom_site_aniso_U_22
_atom_site_aniso_U_33
_atom_site_aniso_U_23
_atom_site_aniso_U_13
_atom_site_aniso_U_12
W1 0.01979(18) 0.01644(17) 0.01790(18) 0.000 0.000 0.00383(8)
Fe1 0.0207(4) 0.0183(4) 0.0220(4) 0.000 0.000 0.0028(3)
Fe2 0.0249(3) 0.0210(3) 0.0213(3) -0.0006(2) -0.0033(2) 0.0020(2)
S2 0.0245(8) 0.0196(7) 0.0279(8) 0.000 0.000 -0.0006(6)
S1 0.0260(6) 0.0216(6) 0.0193(6) -0.0031(4) -0.0022(4) 0.0038(4)
N1 0.019(3) 0.030(3) 0.026(3) 0.000 0.000 0.008(2)
O1 0.040(2) 0.051(2) 0.036(2) -0.0100(19) -0.0133(16) 0.0136(17)
N2 0.020(3) 0.026(3) 0.026(3) 0.000 0.000 0.002(2)
N4 0.029(2) 0.0190(18) 0.0241(19) -0.0048(15) 0.0010(16) 0.0045(16)
N3 0.026(2) 0.024(2) 0.032(2) -0.0050(15) 0.0021(18) 0.0115(15)
N5 0.022(3) 0.020(3) 0.030(3) 0.000 0.000 0.002(2)
N7 0.057(6) 0.021(4) 0.055(6) 0.000 0.000 0.004(4)
C2 0.020(3) 0.036(4) 0.034(4) 0.000 0.000 0.004(3)
N6 0.046(5) 0.040(5) 0.022(4) 0.000 0.000 0.000
C4 0.024(3) 0.033(4) 0.027(3) 0.000 0.000 -0.004(3)
C7 0.045(3) 0.024(2) 0.037(3) -0.010(2) 0.013(2) 0.009(2)
C9 0.038(3) 0.020(2) 0.026(3) -0.0013(19) 0.001(2) 0.0011(18)
N9 0.053(3) 0.041(3) 0.039(3) -0.003(2) 0.007(2) -0.005(2)
C8 0.045(3) 0.031(3) 0.028(3) -0.010(2) 0.004(2) 0.005(2)
C5 0.025(3) 0.033(4) 0.049(4) 0.000 0.000 -0.007(3)
C3 0.019(3) 0.045(4) 0.039(4) 0.000 0.000 0.000(3)
B1 0.028(4) 0.029(4) 0.037(5) 0.000 0.000 0.014(3)
C6 0.056(4) 0.048(3) 0.063(4) -0.018(3) 0.012(3) 0.025(3)
C1 0.031(4) 0.061(6) 0.062(6) 0.000 0.000 0.014(4)
C10 0.041(3) 0.045(3) 0.032(3) -0.014(2) -0.010(2) 0.007(2)
C12 0.058(4) 0.058(4) 0.026(3) -0.010(3) 0.007(3) 0.008(3)
N8 0.100(5) 0.069(4) 0.054(3) 0.003(3) 0.012(3) 0.008(4)
C11 0.035(3) 0.061(4) 0.043(3) -0.004(3) -0.009(2) 0.002(3)
C23 0.097(6) 0.051(4) 0.064(5) 0.003(3) 0.024(5) -0.015(4)
C21 0.109(7) 0.059(4) 0.052(4) 0.005(4) 0.021(4) 0.016(5)
C22 0.102(7) 0.058(5) 0.080(6) -0.025(4) 0.026(5) -0.024(4)
O2 0.195(9) 0.169(9) 0.135(8) 0.040(7) -0.029(7) -0.004(8)
C20 0.121(6) 0.099(6) 0.060(5) 0.015(5) -0.009(5) 0.010(5)
C13 0.128(8) 0.104(7) 0.071(6) 0.008(6) 0.026(6) 0.074(7)
C18 0.136(9) 0.084(6) 0.058(5) 0.012(5) 0.010(6) 0.005(6)
O3 0.204(17) 0.096(10) 0.074(9) -0.014(6) 0.050(10) 0.034(9)
O3' 0.178(18) 0.084(10) 0.053(9) 0.036(7) 0.039(9) 0.031(11)
C17 0.037(8) 0.030(8) 0.056(10) 0.000 0.000 0.003(7)
C16 0.064(8) 0.083(10) 0.23(2) 0.000 0.000 -0.028(8)
C15 0.074(9) 0.040(6) 0.062(9) 0.004(6) 0.009(7) 0.027(7)
C19 0.215(13) 0.092(7) 0.102(8) 0.006(7) 0.033(9) -0.029(8)
C14 0.157(15) 0.147(14) 0.059(8) 0.000 0.000 0.073(13)
C17' 0.034(9) 0.065(13) 0.12(2) 0.000 0.000 -0.005(9)

loop_
_atom_type_symbol
_atom_type_description
_atom_type_scat_dispersion_real
_atom_type_scat_dispersion_imag
_atom_type_scat_source
C C 0.0033 0.0016 'International Tables Vol C Tables 4.2.6.8 and 6.1.1.4'
H H 0.0000 0.0000 'International Tables Vol C Tables 4.2.6.8 and 6.1.1.4'
B B 0.0013 0.0007 'International Tables Vol C Tables 4.2.6.8 and 6.1.1.4'
Fe Fe 0.3463 0.8444 'International Tables Vol C Tables 4.2.6.8 and 6.1.1.4'
N N 0.0061 0.0033 'International Tables Vol C Tables 4.2.6.8 and 6.1.1.4'
O O 0.0106 0.0060 'International Tables Vol C Tables 4.2.6.8 and 6.1.1.4'
S S 0.1246 0.1234 'International Tables Vol C Tables 4.2.6.8 and 6.1.1.4'
W W -0.8490 6.8722 'International Tables Vol C Tables 4.2.6.8 and 6.1.1.4'

loop_
_geom_angle_atom_site_label_1
_geom_angle_atom_site_label_2
_geom_angle_atom_site_label_3
_geom_angle
_geom_angle_site_symmetry_1
_geom_angle_site_symmetry_3
_geom_angle_publ_flag
Fe1 W1 Fe2 56.65(2) . 2_565 ?
Fe1 W1 Fe2 56.65(2) . 9_566 ?
Fe2 W1 Fe2 55.76(3) 9_566 2_565 ?
S2 W1 Fe1 97.96(4) 9_566 . ?
S2 W1 Fe2 52.46(3) 9_566 9_566 ?
S2 W1 Fe2 52.46(3) 9_566 2_565 ?
S1 W1 Fe1 52.49(3) 10_556 . ?
S1 W1 Fe1 52.49(3) . . ?
S1 W1 Fe2 52.46(3) . 2_565 ?
S1 W1 Fe2 52.46(3) 10_556 9_566 ?
S1 W1 Fe2 97.02(3) . 9_566 ?
S1 W1 Fe2 97.02(3) 10_556 2_565 ?
S1 W1 S2 102.41(4) . 9_566 ?
S1 W1 S2 102.41(4) 10_556 9_566 ?
S1 W1 S1 102.93(6) 10_556 . ?
N2 W1 Fe1 95.73(15) . . ?
N2 W1 Fe2 138.04(10) . 9_566 ?
N2 W1 Fe2 138.04(10) . 2_565 ?
N2 W1 S2 166.30(15) . 9_566 ?
N2 W1 S1 85.97(9) . . ?
N2 W1 S1 85.97(9) . 10_556 ?
N4 W1 Fe1 139.23(10) 10_556 . ?
N4 W1 Fe1 139.23(10) . . ?
N4 W1 Fe2 139.83(10) 10_556 9_566 ?
N4 W1 Fe2 98.99(10) 10_556 2_565 ?
N4 W1 Fe2 139.83(10) . 2_565 ?
N4 W1 Fe2 98.99(10) . 9_566 ?
N4 W1 S2 87.58(10) 10_556 9_566 ?
N4 W1 S2 87.59(10) . 9_566 ?
N4 W1 S1 86.81(10) 10_556 . ?
N4 W1 S1 163.99(10) . . ?
N4 W1 S1 86.81(10) . 10_556 ?
N4 W1 S1 163.99(10) 10_556 10_556 ?
N4 W1 N2 82.02(15) . . ?
N4 W1 N2 82.03(15) 10_556 . ?
N4 W1 N4 81.1(2) . 10_556 ?
Fe1 Fe1 W1 143.10(6) 9_566 . ?
Fe1 Fe1 Fe2 85.84(4) 9_566 2_565 ?
Fe1 Fe1 Fe2 85.84(4) 9_566 9_566 ?
Fe2 Fe1 W1 62.53(2) 9_566 . ?
Fe2 Fe1 W1 62.53(2) 2_565 . ?
Fe2 Fe1 Fe2 59.56(3) 9_566 2_565 ?
S1 Fe1 W1 55.33(3) . . ?
S1 Fe1 W1 55.33(3) 10_556 . ?
S1 Fe1 Fe1 122.47(4) . 9_566 ?
S1 Fe1 Fe1 122.47(4) 10_556 9_566 ?
S1 Fe1 Fe2 55.61(3) . 2_565 ?
S1 Fe1 Fe2 103.94(4) . 9_566 ?
S1 Fe1 Fe2 103.94(4) 10_556 2_565 ?
S1 Fe1 Fe2 55.61(3) 10_556 9_566 ?
S1 Fe1 S1 108.39(7) 10_556 . ?
N5 Fe1 W1 95.26(15) 9_566 . ?
N5 Fe1 W1 166.50(17) . . ?
N5 Fe1 Fe1 50.40(16) . 9_566 ?
N5 Fe1 Fe1 47.84(15) 9_566 9_566 ?
N5 Fe1 Fe2 128.33(13) . 9_566 ?
N5 Fe1 Fe2 46.38(11) 9_566 2_565 ?
N5 Fe1 Fe2 128.33(13) . 2_565 ?
N5 Fe1 Fe2 46.38(11) 9_566 9_566 ?
N5 Fe1 S1 121.42(6) . 10_556 ?
N5 Fe1 S1 100.84(9) 9_566 10_556 ?
N5 Fe1 S1 100.85(9) 9_566 . ?
N5 Fe1 S1 121.42(6) . . ?
N5 Fe1 N5 98.2(2) . 9_566 ?
Fe1 Fe2 W1 60.82(2) 9_566 9_566 ?
Fe2 Fe2 W1 62.122(13) 10_556 9_566 ?
Fe2 Fe2 Fe1 60.219(17) 10_556 9_566 ?
S2 Fe2 W1 54.53(4) . 9_566 ?
S2 Fe2 Fe1 103.03(4) . 9_566 ?
S2 Fe2 Fe2 55.67(3) . 10_556 ?
S1 Fe2 W1 54.43(3) 2_565 9_566 ?
S1 Fe2 Fe1 54.74(4) 2_565 9_566 ?
S1 Fe2 Fe2 103.78(3) 2_565 10_556 ?
S1 Fe2 S2 106.26(5) 2_565 . ?
O1 Fe2 W1 148.33(12) . 9_566 ?
O1 Fe2 Fe1 141.16(14) . 9_566 ?
O1 Fe2 Fe2 142.25(13) . 10_556 ?
O1 Fe2 S2 115.65(15) . . ?
O1 Fe2 S1 113.52(14) . 2_565 ?
O1 Fe2 N5 115.90(18) . . ?
N5 Fe2 W1 95.76(14) . 9_566 ?
N5 Fe2 Fe1 48.97(16) . 9_566 ?
N5 Fe2 Fe2 46.92(11) . 10_556 ?
N5 Fe2 S2 101.40(12) . . ?
N5 Fe2 S1 102.52(17) . 2_565 ?
Fe2 S2 W1 73.01(4) . 9_566 ?
Fe2 S2 W1 73.02(4) 10_556 9_566 ?
Fe2 S2 Fe2 68.67(5) 10_556 . ?
Fe1 S1 W1 72.18(4) . . ?
Fe1 S1 Fe2 69.65(4) . 2_565 ?
Fe2 S1 W1 73.11(4) 2_565 . ?
N2 N1 B1 120.4(5) . . ?
C2 N1 N2 110.6(5) . . ?
C2 N1 B1 129.0(6) . . ?
C11 O1 Fe2 121.2(4) . . ?
N1 N2 W1 119.8(4) . . ?
C4 N2 W1 134.3(5) . . ?
C4 N2 N1 105.8(5) . . ?
N3 N4 W1 118.8(3) . . ?
C9 N4 W1 134.7(3) . . ?
C9 N4 N3 106.5(4) . . ?
N4 N3 B1 121.4(4) . . ?
C7 N3 N4 109.5(4) . . ?
C7 N3 B1 129.1(5) . . ?
Fe1 N5 Fe1 81.8(2) . 9_566 ?
Fe2 N5 Fe1 84.64(19) . 9_566 ?
Fe2 N5 Fe1 84.64(19) 10_556 9_566 ?
Fe2 N5 Fe1 134.71(14) . . ?
Fe2 N5 Fe1 134.71(14) 10_556 . ?
Fe2 N5 Fe2 86.2(2) 10_556 . ?
C17 N7 C17 180.0 . 9_666 ?
C15 N7 C17 74.7(6) . . ?
C15 N7 C17 105.3(6) . 9_666 ?
C17' N7 C17' 180.0 9_666 . ?
N1 C2 C3 107.2(6) . . ?
N1 C2 C1 123.5(7) . . ?
C3 C2 C1 129.3(7) . . ?
C12 N6 C12 111.4(5) 8_456 2_565 ?
C12 N6 C12 112.0(5) . 8_456 ?
C12 N6 C12 111.4(5) . 7_446 ?
C12 N6 C12 105.1(5) 8_456 7_446 ?
C12 N6 C12 112.0(5) 2_565 7_446 ?
C12 N6 C12 105.1(5) . 2_565 ?
N2 C4 C5 126.0(6) . . ?
N2 C4 C3 110.0(6) . . ?
C3 C4 C5 124.0(6) . . ?
N3 C7 C8 106.8(4) . . ?
N3 C7 C6 123.6(5) . . ?
C8 C7 C6 129.6(5) . . ?
N4 C9 C8 110.0(5) . . ?
N4 C9 C10 124.5(4) . . ?
C8 C9 C10 125.4(5) . . ?
C21 N9 C23 122.3(6) . . ?
C21 N9 C22 121.6(6) . . ?
C22 N9 C23 116.0(6) . . ?
C7 C8 C9 107.2(5) . . ?
C7 C8 H8 126.4 . . ?
C9 C8 H8 126.4 . . ?
C4 C5 H5A 109.5 . . ?
C4 C5 H5B 109.5 . . ?
C4 C5 H5C 109.5 . . ?
H5A C5 H5B 109.5 . . ?
H5A C5 H5C 109.5 . . ?
H5B C5 H5C 109.5 . . ?
C2 C3 C4 106.3(6) . . ?
C2 C3 H3 126.9 . . ?
C4 C3 H3 126.9 . . ?
N1 B1 N3 109.3(4) . 10_556 ?
N1 B1 N3 109.3(4) . . ?
N1 B1 H1 111(4) . . ?
N3 B1 N3 110.2(7) 10_556 . ?
N3 B1 H1 108.6(19) 10_556 . ?
N3 B1 H1 108.6(19) . . ?
C7 C6 H6A 109.5 . . ?
C7 C6 H6B 109.5 . . ?
C7 C6 H6C 109.5 . . ?
H6A C6 H6B 109.5 . . ?
H6A C6 H6C 109.5 . . ?
H6B C6 H6C 109.5 . . ?
C2 C1 H1A 109.5 . . ?
C2 C1 H1B 109.5 . . ?
C2 C1 H1C 109.5 . . ?
H1A C1 H1B 109.5 . . ?
H1A C1 H1C 109.5 . . ?
H1B C1 H1C 109.5 . . ?
C9 C10 H10A 109.5 . . ?
C9 C10 H10B 109.5 . . ?
C9 C10 H10C 109.5 . . ?
H10A C10 H10B 109.5 . . ?
H10A C10 H10C 109.5 . . ?
H10B C10 H10C 109.5 . . ?
N6 C12 H12A 108.7 . . ?
N6 C12 H12B 108.7 . . ?
H12A C12 H12B 107.6 . . ?
C13 C12 N6 114.2(5) . . ?
C13 C12 H12A 108.7 . . ?
C13 C12 H12B 108.7 . . ?
C20 N8 C18 119.1(9) . . ?
C20 N8 C19 122.8(9) . . ?
C18 N8 C19 117.9(9) . . ?
O1 C11 H11A 109.5 . . ?
O1 C11 H11B 109.5 . . ?
O1 C11 H11C 109.5 . . ?
H11A C11 H11B 109.5 . . ?
H11A C11 H11C 109.5 . . ?
H11B C11 H11C 109.5 . . ?
N9 C23 H23A 109.5 . . ?
N9 C23 H23B 109.5 . . ?
N9 C23 H23C 109.5 . . ?
H23A C23 H23B 109.5 . . ?
H23A C23 H23C 109.5 . . ?
H23B C23 H23C 109.5 . . ?
N9 C21 H21A 117.1 . . ?
N9 C21 H21 117.5 . . ?
O3 C21 N9 125.7(10) . . ?
O3 C21 H21A 117.1 . . ?
O3' C21 N9 124.9(10) . . ?
O3' C21 H21 117.5 . . ?
N9 C22 H22A 109.5 . . ?
N9 C22 H22B 109.5 . . ?
N9 C22 H22C 109.5 . . ?
H22A C22 H22B 109.5 . . ?
H22A C22 H22C 109.5 . . ?
H22B C22 H22C 109.5 . . ?
N8 C20 H20 119.4 . . ?
O2 C20 N8 121.3(12) . . ?
O2 C20 H20 119.4 . . ?
C12 C13 H13A 109.5 . . ?
C12 C13 H13B 109.5 . . ?
C12 C13 H13C 109.5 . . ?
H13A C13 H13B 109.5 . . ?
H13A C13 H13C 109.5 . . ?
H13B C13 H13C 109.5 . . ?
N8 C18 H18A 109.5 . . ?
N8 C18 H18B 109.5 . . ?
N8 C18 H18C 109.5 . . ?
H18A C18 H18B 109.5 . . ?
H18A C18 H18C 109.5 . . ?
H18B C18 H18C 109.5 . . ?
N7 C17 H17A 109.7 . . ?
N7 C17 H17B 109.7 . . ?
N7 C17 H16F 135.4(13) . 10_556 ?
N7 C17 C15 50.9(6) . . ?
H17A C17 H17B 108.2 . . ?
H17A C17 H16F 69.5 . 10_556 ?
H17B C17 H16F 112.7 . 10_556 ?
C16 C17 N7 110.0(12) . . ?
C16 C17 H17A 109.7 . . ?
C16 C17 H17B 109.7 . . ?
C16 C17 H16F 41.7(7) . 10_556 ?
C16 C17 C15 130.1(9) . . ?
C15 C17 H17A 59.0 . . ?
C15 C17 H17B 120.1 . . ?
C15 C17 H16F 114.0(5) . 10_556 ?
C17 C16 H16A 109.5(10) . 10_556 ?
C17 C16 H16A 109.5 . . ?
C17 C16 H16C 109.5 . . ?
C17 C16 H16C 109.5(5) . 10_556 ?
C17 C16 H16B 109.5(9) . 10_556 ?
C17 C16 H16B 109.5 . . ?
C17 C16 H16D 156.25(6) . 10_556 ?
C17 C16 H16F 52.0(7) . 10_556 ?
C17 C16 H16E 92.3(3) . 10_556 ?
H16A C16 H16A 16.5 . 10_556 ?
H16A C16 H16C 109.5 . . ?
H16A C16 H16C 94.7 . 10_556 ?
H16A C16 H16C 109.5 10_556 10_556 ?
H16A C16 H16B 109.5 . . ?
H16A C16 H16B 109.5 10_556 10_556 ?
H16A C16 H16B 123.0 . 10_556 ?
H16A C16 H16D 70.1 . 10_556 ?
H16A C16 H16D 77.0 10_556 10_556 ?
H16A C16 H16F 145.0 10_556 10_556 ?
H16A C16 H16F 131.7 . 10_556 ?
H16A C16 H16E 116.0 . 10_556 ?
H16A C16 H16E 99.8 10_556 10_556 ?
H16C C16 H16A 94.7 . 10_556 ?
H16C C16 H16C 123.0 . 10_556 ?
H16C C16 H16B 109.5 10_556 10_556 ?
H16C C16 H16B 16.5 . 10_556 ?
H16C C16 H16B 109.5 . . ?
H16C C16 H16D 92.3 . 10_556 ?
H16C C16 H16D 48.2 10_556 10_556 ?
H16C C16 H16F 62.4 10_556 10_556 ?
H16C C16 H16F 118.7 . 10_556 ?
H16C C16 H16E 134.1 10_556 10_556 ?
H16C C16 H16E 17.3 . 10_556 ?
H16B C16 H16A 123.0 . 10_556 ?
H16B C16 H16C 16.5 . 10_556 ?
H16B C16 H16B 94.7 . 10_556 ?
H16B C16 H16D 52.0 . 10_556 ?
H16B C16 H16D 88.6 10_556 10_556 ?
H16B C16 H16F 105.1 10_556 10_556 ?
H16B C16 H16F 58.0 . 10_556 ?
H16B C16 H16E 25.2 10_556 10_556 ?
H16B C16 H16E 118.5 . 10_556 ?
H16D C16 H16F 109.5 . . ?
H16D C16 H16E 109.5 . . ?
H16F C16 H16E 109.5 . . ?
C17' C16 H16D 109.1 . . ?
C17' C16 H16F 109.8 . . ?
C17' C16 H16E 109.5 . . ?
N7 C15 C17 54.4(7) . . ?
N7 C15 H15A 110.8 . . ?
N7 C15 H15B 110.8 . . ?
N7 C15 C14 104.9(8) . . ?
C17 C15 H15A 57.1 . . ?
C17 C15 H15B 134.4 . . ?
H15A C15 H15B 108.8 . . ?
C14 C15 C17 114.8(10) . . ?
C14 C15 H15A 110.8 . . ?
C14 C15 H15B 110.8 . . ?
N8 C19 H19A 110.4 . . ?
N8 C19 H19B 107.0 . . ?
N8 C19 H19C 111.0 . . ?
H19A C19 H19B 109.4 . . ?
H19A C19 H19C 109.5 . . ?
H19B C19 H19C 109.5 . . ?
C15 C14 H14A 109.5 . . ?
C15 C14 H14B 109.5 . . ?
C15 C14 H14C 109.5 . . ?
H14A C14 H14B 109.5 . . ?
H14A C14 H14C 109.5 . . ?
H14B C14 H14C 109.5 . . ?
N7 C17' C16 105.6(15) . . ?
N7 C17' H16A 136(2) . 10_556 ?
N7 C17' H17C 110.6 . . ?
N7 C17' H17D 110.6 . . ?
C16 C17' H16A 31.8(9) . 10_556 ?
C16 C17' H17C 110.6 . . ?
C16 C17' H17D 110.6 . . ?
H17C C17' H17D 108.8 . . ?

loop_
_geom_bond_atom_site_label_1
_geom_bond_atom_site_label_2
_geom_bond_distance
_geom_bond_site_symmetry_2
_geom_bond_publ_flag
W1 Fe1 2.7281(9) . ?
W1 Fe2 2.7723(7) 9_566 ?
W1 Fe2 2.7723(7) 2_565 ?
W1 S2 2.3607(16) 9_566 ?
W1 S1 2.3568(11) . ?
W1 S1 2.3568(11) 10_556 ?
W1 N2 2.284(5) . ?
W1 N4 2.271(4) 10_556 ?
W1 N4 2.271(4) . ?
Fe1 Fe1 2.5402(17) 9_566 ?
Fe1 Fe2 2.6100(10) 2_565 ?
Fe1 Fe2 2.6100(10) 9_566 ?
Fe1 S1 2.2732(13) . ?
Fe1 S1 2.2731(13) 10_556 ?
Fe1 N5 1.903(5) . ?
Fe1 N5 1.978(5) 9_566 ?
Fe2 Fe2 2.5928(13) 10_556 ?
Fe2 S2 2.2985(14) . ?
Fe2 S1 2.2972(12) 2_565 ?
Fe2 O1 1.875(4) . ?
Fe2 N5 1.898(4) . ?
N1 N2 1.368(8) . ?
N1 C2 1.357(9) . ?
N1 B1 1.519(10) . ?
O1 C11 1.379(6) . ?
N2 C4 1.355(9) . ?
N4 N3 1.379(5) . ?
N4 C9 1.335(7) . ?
N3 C7 1.364(6) . ?
N3 B1 1.526(7) . ?
N7 C17 1.635(16) . ?
N7 C17 1.635(16) 9_666 ?
N7 C15 1.561(14) . ?
N7 C17' 1.43(2) 9_666 ?
N7 C17' 1.43(2) . ?
C2 C3 1.380(10) . ?
C2 C1 1.493(10) . ?
N6 C12 1.520(5) . ?
N6 C12 1.520(6) 8_456 ?
N6 C12 1.520(5) 2_565 ?
N6 C12 1.520(5) 7_446 ?
C4 C5 1.492(10) . ?
C4 C3 1.390(10) . ?
C7 C8 1.372(8) . ?
C7 C6 1.485(7) . ?
C9 C8 1.376(7) . ?
C9 C10 1.499(7) . ?
N9 C23 1.441(8) . ?
N9 C21 1.309(9) . ?
N9 C22 1.434(9) . ?
C8 H8 0.9300 . ?
C5 H5A 0.9600 . ?
C5 H5B 0.9600 . ?
C5 H5C 0.9600 . ?
C3 H3 0.9300 . ?
B1 H1 1.01(7) . ?
C6 H6A 0.9600 . ?
C6 H6B 0.9600 . ?
C6 H6C 0.9600 . ?
C1 H1A 0.9600 . ?
C1 H1B 0.9600 . ?
C1 H1C 0.9600 . ?
C10 H10A 0.9600 . ?
C10 H10B 0.9600 . ?
C10 H10C 0.9600 . ?
C12 H12A 0.9700 . ?
C12 H12B 0.9700 . ?
C12 C13 1.500(11) . ?
N8 C20 1.322(12) . ?
N8 C18 1.433(12) . ?
N8 C19 1.434(14) . ?
C11 H11A 0.9600 . ?
C11 H11B 0.9600 . ?
C11 H11C 0.9600 . ?
C23 H23A 0.9600 . ?
C23 H23B 0.9600 . ?
C23 H23C 0.9600 . ?
C21 H21A 0.9300 . ?
C21 H21 0.9300 . ?
C21 O3 1.220(14) . ?
C21 O3' 1.252(16) . ?
C22 H22A 0.9600 . ?
C22 H22B 0.9600 . ?
C22 H22C 0.9600 . ?
O2 C20 1.281(14) . ?
C20 H20 0.9300 . ?
C13 H13A 0.9600 . ?
C13 H13B 0.9600 . ?
C13 H13C 0.9600 . ?
C18 H18A 0.9600 . ?
C18 H18B 0.9600 . ?
C18 H18C 0.9600 . ?
C17 H17A 0.9700 . ?
C17 H17B 0.9700 . ?
C17 C16 1.44(2) . ?
C17 H16F 1.137(18) 10_556 ?
C17 C15 1.94(2) . ?
C16 H16A 0.960(9) 10_556 ?
C16 H16A 0.9600 . ?
C16 H16C 0.9600 . ?
C16 H16C 0.96(2) 10_556 ?
C16 H16B 0.9600 . ?
C16 H16B 0.96(3) 10_556 ?
C16 H16D 0.9596 . ?
C16 H16D 0.9596 10_556 ?
C16 H16F 0.9601 10_556 ?
C16 H16F 0.9601 . ?
C16 H16E 0.9600 . ?
C16 H16E 0.9599 10_556 ?
C16 C17' 1.73(3) . ?
C15 H15A 0.9700 . ?
C15 H15B 0.9700 . ?
C15 C14 1.641(17) . ?
C19 H19A 0.9604 . ?
C19 H19B 0.9601 . ?
C19 H19C 0.9603 . ?
C14 H14A 0.9600 . ?
C14 H14B 0.9600 . ?
C14 H14C 0.9600 . ?
C17' H17C 0.9700 . ?
C17' H17D 0.9700 . ?

loop_
_geom_torsion_atom_site_label_1
_geom_torsion_atom_site_label_2
_geom_torsion_atom_site_label_3
_geom_torsion_atom_site_label_4
_geom_torsion
_geom_torsion_site_symmetry_1
_geom_torsion_site_symmetry_2
_geom_torsion_site_symmetry_3
_geom_torsion_site_symmetry_4
_geom_torsion_publ_flag
W1 Fe2 O1 C11 -163.7(4) 9_566 . . . ?
W1 Fe2 N5 Fe1 -115.3(4) 9_566 . . . ?
W1 Fe2 N5 Fe1 -42.51(11) 9_566 . . 9_566 ?
W1 Fe2 N5 Fe2 42.46(17) 9_566 . . 10_556 ?
W1 N2 C4 C5 0.0 . . . . ?
W1 N2 C4 C3 180.0 . . . . ?
W1 N4 N3 C7 -175.2(3) . . . . ?
W1 N4 N3 B1 3.5(6) . . . . ?
W1 N4 C9 C8 175.2(4) . . . . ?
W1 N4 C9 C10 -4.2(8) . . . . ?
Fe1 Fe2 O1 C11 74.1(5) 9_566 . . . ?
Fe1 Fe2 N5 Fe1 -72.8(4) 9_566 . . . ?
Fe1 Fe2 N5 Fe2 84.97(17) 9_566 . . 10_556 ?
Fe2 Fe2 O1 C11 -34.0(6) 10_556 . . . ?
Fe2 Fe2 N5 Fe1 -84.97(17) 10_556 . . 9_566 ?
Fe2 Fe2 N5 Fe1 -157.8(5) 10_556 . . . ?
S2 Fe2 O1 C11 -100.3(5) . . . . ?
S2 Fe2 N5 Fe1 -170.2(3) . . . . ?
S2 Fe2 N5 Fe1 -97.43(11) . . . 9_566 ?
S2 Fe2 N5 Fe2 -12.46(19) . . . 10_556 ?
S1 Fe2 O1 C11 136.4(4) 2_565 . . . ?
S1 Fe2 N5 Fe1 -60.5(4) 2_565 . . . ?
S1 Fe2 N5 Fe1 12.29(12) 2_565 . . 9_566 ?
S1 Fe2 N5 Fe2 97.26(15) 2_565 . . 10_556 ?
N1 N2 C4 C5 180.0 . . . . ?
N1 N2 C4 C3 0.0 . . . . ?
N1 C2 C3 C4 0.0 . . . . ?
O1 Fe2 N5 Fe1 136.50(18) . . . 9_566 ?
O1 Fe2 N5 Fe1 63.7(5) . . . . ?
O1 Fe2 N5 Fe2 -138.53(19) . . . 10_556 ?
N2 N1 C2 C3 0.0 . . . . ?
N2 N1 C2 C1 180.0 . . . . ?
N2 N1 B1 N3 -60.4(4) . . . 10_556 ?
N2 N1 B1 N3 60.4(4) . . . . ?
N2 C4 C3 C2 0.0 . . . . ?
N4 N3 C7 C8 -1.8(6) . . . . ?
N4 N3 C7 C6 177.6(5) . . . . ?
N4 N3 B1 N1 -63.1(6) . . . . ?
N4 N3 B1 N3 57.1(7) . . . 10_556 ?
N4 C9 C8 C7 0.0(6) . . . . ?
N3 N4 C9 C8 -1.1(6) . . . . ?
N3 N4 C9 C10 179.5(5) . . . . ?
N3 C7 C8 C9 1.1(6) . . . . ?
N5 Fe2 O1 C11 18.1(5) . . . . ?
C2 N1 N2 W1 180.0 . . . . ?
C2 N1 N2 C4 0.0 . . . . ?
C2 N1 B1 N3 119.6(4) . . . 10_556 ?
C2 N1 B1 N3 -119.6(4) . . . . ?
C7 N3 B1 N1 115.3(6) . . . . ?
C7 N3 B1 N3 -124.5(5) . . . 10_556 ?
C9 N4 N3 C7 1.8(5) . . . . ?
C9 N4 N3 B1 -179.5(5) . . . . ?
C5 C4 C3 C2 180.0 . . . . ?
B1 N1 N2 W1 0.0 . . . . ?
B1 N1 N2 C4 180.0 . . . . ?
B1 N1 C2 C3 180.0 . . . . ?
B1 N1 C2 C1 0.0 . . . . ?
B1 N3 C7 C8 179.6(6) . . . . ?
B1 N3 C7 C6 -0.9(9) . . . . ?
C6 C7 C8 C9 -178.3(6) . . . . ?
C1 C2 C3 C4 180.0 . . . . ?
C10 C9 C8 C7 179.4(5) . . . . ?
C12 N6 C12 C13 178.1(8) 2_565 . . . ?
C12 N6 C12 C13 -60.3(7) 7_446 . . . ?
C12 N6 C12 C13 57.0(7) 8_456 . . . ?
C23 N9 C21 O3 -6.4(19) . . . . ?
C23 N9 C21 O3' 166.5(14) . . . . ?
C22 N9 C21 O3 173.2(15) . . . . ?
C22 N9 C21 O3' -13.8(17) . . . . ?
C18 N8 C20 O2 -174.3(11) . . . . ?
C17 N7 C15 C17 180.000(4) 9_666 . . . ?
C17 N7 C15 C14 110.0(10) . . . . ?
C17 N7 C15 C14 -70.0(10) 9_666 . . . ?
C15 N7 C17 C16 -125.9(6) . . . . ?
C19 N8 C20 O2 1.3(19) . . . . ?
